data_7716824
loop_
_publ_author_name
'Cant&#xf3;n-D&#xed;az, Arelly M'
'Mu&#xf1;oz-Flores, Blanca M'
'Mac&#xed;as-Gamboa, Luis F'
'Moggio, Ivana'
'Arias, Eduardo'
'Turlakov, Gleb'
'Dias, H. V. Rasika'
'Colombo, Gioele'
'Brenna, Stefano'
'Jim&#xe9;nez-P&#xe9;rez, V&#xed;ctor M'

_publ_section_title
;
 Temperature-dependent photoluminescence down to 77 K of organotin
 molecular rotors: eco-friendly synthesis, photophysical characterization,
 X-ray structures, and DFT studies.
;
_journal_issue 36
_journal_name_full 'Dalton transactions (Cambridge, England : 2003)'
_journal_page_first 15010
_journal_page_last 15031
_journal_paper_doi 10.1039/d4dt01518e
_journal_volume 53
_journal_year 2024
_chemical_formula_moiety 'C32 H24 N2 O4 Sn'
_chemical_formula_sum 'C32 H24 N2 O4 Sn'
_chemical_formula_weight 619.22
_space_group_crystal_system monoclinic
_space_group_IT_number 14
_space_group_name_Hall '-P 2ybc'
_space_group_name_H-M_alt 'P 1 21/c 1'
_atom_sites_solution_hydrogens geom
_atom_sites_solution_primary dual
_audit_creation_date 2023-09-04
_audit_creation_method
;
Olex2 1.5
(compiled 2023.02.24 svn.rf166f9f3 for OlexSys, GUI svn.r6725)
;
_audit_update_record
;
2023-09-05 deposited with the CCDC.	2024-07-19 downloaded from the CCDC.
;
_cell_angle_alpha 90
_cell_angle_beta 101.065(2)
_cell_angle_gamma 90
_cell_formula_units_Z 4
_cell_length_a 14.1091(10)
_cell_length_b 21.6813(14)
_cell_length_c 9.2066(6)
_cell_measurement_reflns_used 9172
_cell_measurement_temperature 298(2)
_cell_measurement_theta_max 25.34
_cell_measurement_theta_min 2.39
_cell_measurement_wavelength 0.71073
_cell_volume 2764.0(3)
_computing_cell_refinement 'SAINT V8.37A integration software'
_computing_data_collection 'Bruker APEX2 software'
_computing_data_reduction 'SORTAV (Blessing, 1995)'
_computing_molecular_graphics 'Olex2 1.5 (Dolomanov et al., 2009)'
_computing_publication_material 'Olex2 1.5 (Dolomanov et al., 2009)'
_computing_structure_refinement 'SHELXL 2018/3 (Sheldrick, 2015)'
_computing_structure_solution 'SHELXT 2018/2 (Sheldrick, 2018)'
_diffrn_ambient_temperature 298.15
_diffrn_measured_fraction_theta_full 0.997
_diffrn_measured_fraction_theta_max 0.998
_diffrn_measurement_device '\k-geometry diffractometer'
_diffrn_measurement_device_type 'Bruker APEX-II'
_diffrn_measurement_method '\f or \w oscillation scans'
_diffrn_radiation_type MoK\a
_diffrn_radiation_wavelength 0.71073
_diffrn_reflns_av_R_equivalents 0.1365
_diffrn_reflns_av_unetI/netI 0.0296
_diffrn_reflns_Laue_measured_fraction_full 0.997
_diffrn_reflns_Laue_measured_fraction_max 0.998
_diffrn_reflns_limit_h_max 17
_diffrn_reflns_limit_h_min -17
_diffrn_reflns_limit_k_max 27
_diffrn_reflns_limit_k_min -27
_diffrn_reflns_limit_l_max 11
_diffrn_reflns_limit_l_min -11
_diffrn_reflns_number 157026
_diffrn_reflns_point_group_measured_fraction_full 0.997
_diffrn_reflns_point_group_measured_fraction_max 0.998
_diffrn_reflns_theta_full 25.242
_diffrn_reflns_theta_max 26.372
_diffrn_reflns_theta_min 2.386
_diffrn_source_current 1.0
_diffrn_source_power 0.05
_diffrn_source_voltage 50.0
_diffrn_standards_number 0
_exptl_absorpt_coefficient_mu 0.964
_exptl_absorpt_correction_T_max 0.7458
_exptl_absorpt_correction_T_min 0.6687
_exptl_absorpt_correction_type multi-scan
_exptl_absorpt_process_details
;
SADABS-2016/2 (Bruker,2016/2) was used for absorption correction.
wR2(int) was 0.1156 before and 0.0575 after correction.
The Ratio of minimum to maximum transmission is 0.8966.
The \l/2 correction factor is Not present.
;
_exptl_crystal_colour orange
_exptl_crystal_colour_primary orange
_exptl_crystal_density_diffrn 1.488
_exptl_crystal_density_method 'not measured'
_exptl_crystal_description plate
_exptl_crystal_F_000 1248
_exptl_crystal_size_max 0.35
_exptl_crystal_size_mid 0.28
_exptl_crystal_size_min 0.1
_refine_diff_density_max 0.802
_refine_diff_density_min -0.676
_refine_diff_density_rms 0.059
_refine_ls_extinction_method none
_refine_ls_goodness_of_fit_ref 1.108
_refine_ls_hydrogen_treatment constr
_refine_ls_matrix_type full
_refine_ls_number_parameters 408
_refine_ls_number_reflns 5649
_refine_ls_number_restraints 298
_refine_ls_restrained_S_all 1.086
_refine_ls_R_factor_all 0.0453
_refine_ls_R_factor_gt 0.0353
_refine_ls_shift/su_max 0.001
_refine_ls_shift/su_mean 0.000
_refine_ls_structure_factor_coef Fsqd
_refine_ls_weighting_details 'w=1/[\s^2^(Fo^2^)+(0.0345P)^2^+1.8847P] where P=(Fo^2^+2Fc^2^)/3'
_refine_ls_weighting_scheme calc
_refine_ls_wR_factor_gt 0.0826
_refine_ls_wR_factor_ref 0.0885
_reflns_Friedel_coverage 0.000
_reflns_number_gt 4785
_reflns_number_total 5649
_reflns_threshold_expression 'I > 2\s(I)'
_cod_data_source_file d4dt01518e2.cif
_cod_data_source_block shelx
_cod_depositor_comments 'Adding full bibliography for 7716823--7716824.cif.'
_cod_database_code 7716824
_shelx_shelxl_version_number 2018/3
_shelx_space_group_comment
;
The symmetry employed for this shelxl refinement is uniquely defined
by the following loop, which should always be used as a source of
symmetry information in preference to the above space-group names.
They are only intended as comments.
;
_olex2_refinement_description
;
1. Fixed Uiso
 At 1.2 times of:
  All C(H) groups
 At 1.5 times of:
  All C(H,H,H) groups
2. Uiso/Uaniso restraints and constraints
C21 \\sim C22 \\sim C23 \\sim C24 \\sim C25 \\sim C26 \\sim C21A \\sim C22A
\\sim C23A \\sim C24A \\sim C25A \\sim C26A: within 2A with sigma of 0.05 and
sigma for terminal atoms of 0.1 within 2A
3. Rigid body (RIGU) restrains
 C21, C22, C23, C24, C25, C26, C21A, C22A, C23A, C24A, C25A, C26A
 with sigma for 1-2 distances of 0.004 and sigma for 1-3 distances of 0.004
4. Same fragment restrains
{C22, C23, C24, C25, C26, C21A, C22A, C23A, C24A, C25A, C26A, C21} sigma for
1-2: 0.02, 1-3: 0.04
{C21, C22, C23, C24, C25, C26, C21A, C22A, C23A, C24A, C25A, C26A} sigma for
1-2: 0.02, 1-3: 0.04
as in
{C21, C22, C23, C24, C25, C26, C21A, C22A, C23A, C24A, C25A, C26A}
5. Others
 Sof(C21A)=Sof(C22A)=Sof(H22A)=Sof(C23A)=Sof(H23A)=Sof(C24A)=Sof(H24A)=
 Sof(C25A)=Sof(H25A)=Sof(C26A)=Sof(H26A)=1-FVAR(1)
 Sof(C21)=Sof(C22)=Sof(H22)=Sof(C23)=Sof(H23)=Sof(C24)=Sof(H24)=Sof(C25)=
 Sof(H25)=Sof(C26)=Sof(H26)=FVAR(1)
6.a Aromatic/amide H refined with riding coordinates:
 C2(H2), C3(H3), C5(H5), C6(H6), C7(H7), C8(H8), C11(H11), C14(H14), C15(H15),
 C17(H17), C18(H18), C22(H22), C23(H23), C24(H24), C25(H25), C26(H26),
 C22A(H22A), C23A(H23A), C24A(H24A), C25A(H25A), C26A(H26A), C28(H28), C29(H29),
  C30(H30), C31(H31), C32(H32)
6.b Idealised Me refined as rotating group:
 C20(H20A,H20B,H20C)
;
_olex2_submission_special_instructions 'No special instructions were received'

loop_
_space_group_symop_operation_xyz
'x, y, z'
'-x, y+1/2, -z+1/2'
'-x, -y, -z'
'x, -y-1/2, z-1/2'

loop_
_atom_site_label
_atom_site_type_symbol
_atom_site_fract_x
_atom_site_fract_y
_atom_site_fract_z
_atom_site_U_iso_or_equiv
_atom_site_adp_type
_atom_site_occupancy
_atom_site_site_symmetry_order
_atom_site_calc_flag
_atom_site_refinement_flags_posn
_atom_site_refinement_flags_adp
_atom_site_refinement_flags_occupancy
_atom_site_disorder_assembly
_atom_site_disorder_group
Sn1 Sn 0.69918(2) 0.40282(2) 0.54863(2) 0.05229(9) Uani 1 1 d . . . . .
O1 O 0.79363(18) 0.44712(10) 0.7191(3) 0.0774(7) Uani 1 1 d . . . . .
O2 O 0.58963(16) 0.39609(9) 0.3589(2) 0.0568(5) Uani 1 1 d . . . . .
O3 O 0.2216(2) 0.39140(13) -0.2641(3) 0.0931(9) Uani 1 1 d . . . . .
O4 O 0.19603(17) 0.49123(12) -0.2285(3) 0.0707(6) Uani 1 1 d . . . . .
N1 N 0.65412(16) 0.49556(10) 0.4899(2) 0.0458(5) Uani 1 1 d . . . . .
N2 N 0.57881(17) 0.50198(10) 0.3687(2) 0.0482(5) Uani 1 1 d . . . . .
C1 C 0.8090(2) 0.50494(14) 0.7573(3) 0.0549(7) Uani 1 1 d . . . . .
C2 C 0.8773(2) 0.51604(17) 0.8892(4) 0.0657(8) Uani 1 1 d . . . . .
H2 H 0.910052 0.483034 0.940562 0.079 Uiso 1 1 calc R U . . .
C3 C 0.8954(2) 0.57375(18) 0.9409(4) 0.0662(8) Uani 1 1 d . . . . .
H3 H 0.939759 0.579475 1.028610 0.079 Uiso 1 1 calc R U . . .
C4 C 0.8495(2) 0.62593(15) 0.8670(3) 0.0549(7) Uani 1 1 d . . . . .
C5 C 0.8671(3) 0.68595(18) 0.9259(4) 0.0734(10) Uani 1 1 d . . . . .
H5 H 0.909534 0.691410 1.015616 0.088 Uiso 1 1 calc R U . . .
C6 C 0.8231(3) 0.73551(17) 0.8534(4) 0.0757(10) Uani 1 1 d . . . . .
H6 H 0.833869 0.774739 0.894079 0.091 Uiso 1 1 calc R U . . .
C7 C 0.7622(3) 0.72743(16) 0.7186(4) 0.0701(9) Uani 1 1 d . . . . .
H7 H 0.733977 0.761738 0.666952 0.084 Uiso 1 1 calc R U . . .
C8 C 0.7425(2) 0.67036(14) 0.6597(4) 0.0596(8) Uani 1 1 d . . . . .
H8 H 0.700858 0.666418 0.568733 0.071 Uiso 1 1 calc R U . . .
C9 C 0.7837(2) 0.61721(14) 0.7328(3) 0.0468(6) Uani 1 1 d . . . . .
C10 C 0.76131(19) 0.55472(13) 0.6787(3) 0.0452(6) Uani 1 1 d . . . . .
C11 C 0.68709(19) 0.54680(13) 0.5522(3) 0.0466(6) Uani 1 1 d . . . . .
H11 H 0.658702 0.582721 0.508886 0.056 Uiso 1 1 calc R U . . .
C12 C 0.55133(19) 0.44894(12) 0.3106(3) 0.0428(6) Uani 1 1 d . . . . .
C13 C 0.47151(18) 0.44771(12) 0.1804(3) 0.0424(6) Uani 1 1 d . . . . .
C14 C 0.4245(2) 0.50152(13) 0.1253(3) 0.0475(6) Uani 1 1 d . . . . .
H14 H 0.442978 0.539096 0.170822 0.057 Uiso 1 1 calc R U . . .
C15 C 0.3508(2) 0.49940(14) 0.0037(3) 0.0511(7) Uani 1 1 d . . . . .
H15 H 0.319152 0.535515 -0.032136 0.061 Uiso 1 1 calc R U . . .
C16 C 0.3233(2) 0.44345(14) -0.0659(3) 0.0511(7) Uani 1 1 d . . . . .
C17 C 0.3706(2) 0.39047(15) -0.0111(4) 0.0618(8) Uani 1 1 d . . . . .
H17 H 0.352872 0.352962 -0.057430 0.074 Uiso 1 1 calc R U . . .
C18 C 0.4437(2) 0.39221(14) 0.1114(3) 0.0561(7) Uani 1 1 d . . . . .
H18 H 0.474619 0.355936 0.147891 0.067 Uiso 1 1 calc R U . . .
C19 C 0.2431(2) 0.43814(17) -0.1964(4) 0.0625(8) Uani 1 1 d . . . . .
C20 C 0.1104(3) 0.4885(2) -0.3430(4) 0.0868(12) Uani 1 1 d . . . . .
H20A H 0.077771 0.527539 -0.349593 0.130 Uiso 1 1 calc R U . . .
H20B H 0.068146 0.456867 -0.319471 0.130 Uiso 1 1 calc R U . . .
H20C H 0.128291 0.479221 -0.436095 0.130 Uiso 1 1 calc R U . . .
C21 C 0.8113(15) 0.3653(11) 0.466(2) 0.056(3) Uani 0.55(3) 1 d D U P A 1
C22 C 0.7998(11) 0.3443(10) 0.324(2) 0.091(4) Uani 0.55(3) 1 d D U P A 1
H22 H 0.739354 0.347178 0.262296 0.109 Uiso 0.55(3) 1 calc R U P A 1
C23 C 0.8757(13) 0.3190(9) 0.2676(18) 0.112(4) Uani 0.55(3) 1 d D U P A 1
H23 H 0.865524 0.303188 0.171915 0.135 Uiso 0.55(3) 1 calc R U P A 1
C24 C 0.9653(11) 0.3176(8) 0.355(2) 0.100(4) Uani 0.55(3) 1 d D U P A 1
H24 H 1.016497 0.299699 0.319976 0.120 Uiso 0.55(3) 1 calc R U P A 1
C25 C 0.9797(9) 0.3425(7) 0.492(2) 0.103(4) Uani 0.55(3) 1 d D U P A 1
H25 H 1.041694 0.343273 0.549369 0.124 Uiso 0.55(3) 1 calc R U P A 1
C26 C 0.9049(9) 0.3664(8) 0.549(2) 0.077(3) Uani 0.55(3) 1 d D U P A 1
H26 H 0.916594 0.383517 0.643197 0.093 Uiso 0.55(3) 1 calc R U P A 1
C21A C 0.8051(17) 0.3594(15) 0.432(3) 0.060(4) Uani 0.45(3) 1 d D U P A 2
C22A C 0.7758(13) 0.3301(12) 0.301(3) 0.085(4) Uani 0.45(3) 1 d D U P A 2
H22A H 0.710868 0.330476 0.255732 0.102 Uiso 0.45(3) 1 calc R U P A 2
C23A C 0.8414(15) 0.3001(13) 0.234(2) 0.119(5) Uani 0.45(3) 1 d D U P A 2
H23A H 0.820099 0.278710 0.145726 0.142 Uiso 0.45(3) 1 calc R U P A 2
C24A C 0.9358(15) 0.3011(12) 0.293(3) 0.114(5) Uani 0.45(3) 1 d D U P A 2
H24A H 0.980447 0.284050 0.242579 0.137 Uiso 0.45(3) 1 calc R U P A 2
C25A C 0.9658(13) 0.3270(13) 0.427(3) 0.114(6) Uani 0.45(3) 1 d D U P A 2
H25A H 1.031009 0.326648 0.470191 0.137 Uiso 0.45(3) 1 calc R U P A 2
C26A C 0.9001(13) 0.3538(12) 0.499(3) 0.094(5) Uani 0.45(3) 1 d D U P A 2
H26A H 0.920369 0.368438 0.595105 0.113 Uiso 0.45(3) 1 calc R U P A 2
C27 C 0.6231(2) 0.35127(13) 0.6848(3) 0.0565(7) Uani 1 1 d . . . . .
C28 C 0.5278(3) 0.33587(18) 0.6350(4) 0.0718(9) Uani 1 1 d . . . . .
H28 H 0.496328 0.350503 0.543497 0.086 Uiso 1 1 calc R U . . .
C29 C 0.4778(4) 0.2994(2) 0.7169(5) 0.0977(14) Uani 1 1 d . . . . .
H29 H 0.413592 0.289460 0.680086 0.117 Uiso 1 1 calc R U . . .
C30 C 0.5214(4) 0.2783(2) 0.8488(6) 0.1010(14) Uani 1 1 d . . . . .
H30 H 0.487451 0.253362 0.903272 0.121 Uiso 1 1 calc R U . . .
C31 C 0.6145(5) 0.2928(2) 0.9042(5) 0.1069(16) Uani 1 1 d . . . . .
H31 H 0.643924 0.278146 0.996892 0.128 Uiso 1 1 calc R U . . .
C32 C 0.6675(3) 0.3300(2) 0.8224(5) 0.0920(13) Uani 1 1 d . . . . .
H32 H 0.731452 0.340093 0.860647 0.110 Uiso 1 1 calc R U . . .

loop_
_atom_site_aniso_label
_atom_site_aniso_U_11
_atom_site_aniso_U_22
_atom_site_aniso_U_33
_atom_site_aniso_U_23
_atom_site_aniso_U_13
_atom_site_aniso_U_12
Sn1 0.04820(13) 0.04024(12) 0.06266(14) 0.00426(8) -0.00387(9) 0.00497(8)
O1 0.0751(15) 0.0489(12) 0.0883(16) 0.0015(11) -0.0343(13) 0.0077(11)
O2 0.0579(12) 0.0421(11) 0.0633(12) -0.0008(9) -0.0061(10) 0.0024(9)
O3 0.102(2) 0.0787(18) 0.0794(17) -0.0135(14) -0.0304(16) -0.0121(15)
O4 0.0610(14) 0.0775(16) 0.0643(13) 0.0091(12) -0.0118(11) -0.0027(12)
N1 0.0442(12) 0.0418(12) 0.0471(12) 0.0029(9) -0.0022(10) 0.0030(10)
N2 0.0496(13) 0.0428(12) 0.0463(12) 0.0012(10) -0.0060(10) 0.0039(10)
C1 0.0463(16) 0.0532(17) 0.0600(17) 0.0026(13) -0.0027(13) 0.0009(13)
C2 0.0500(18) 0.069(2) 0.069(2) 0.0046(16) -0.0118(15) 0.0060(15)
C3 0.0515(18) 0.078(2) 0.0615(19) -0.0068(17) -0.0090(15) -0.0017(16)
C4 0.0438(15) 0.0644(19) 0.0552(17) -0.0094(14) 0.0066(13) -0.0021(14)
C5 0.067(2) 0.076(2) 0.072(2) -0.0257(19) -0.0005(17) -0.0084(18)
C6 0.074(2) 0.058(2) 0.093(3) -0.0261(19) 0.010(2) -0.0042(17)
C7 0.072(2) 0.0493(17) 0.087(2) -0.0048(16) 0.0098(19) 0.0014(16)
C8 0.0604(19) 0.0497(17) 0.0644(19) -0.0003(14) 0.0017(15) 0.0002(14)
C9 0.0393(14) 0.0534(15) 0.0487(15) -0.0034(12) 0.0110(12) -0.0015(12)
C10 0.0389(13) 0.0471(14) 0.0474(14) -0.0004(11) 0.0024(11) -0.0004(11)
C11 0.0484(15) 0.0399(14) 0.0485(15) 0.0030(11) 0.0023(12) 0.0037(11)
C12 0.0408(14) 0.0427(14) 0.0447(14) 0.0023(11) 0.0076(11) 0.0028(11)
C13 0.0405(13) 0.0462(14) 0.0411(13) -0.0021(11) 0.0094(11) -0.0025(11)
C14 0.0485(15) 0.0443(14) 0.0476(14) -0.0022(11) 0.0038(12) 0.0003(12)
C15 0.0495(16) 0.0491(16) 0.0524(16) 0.0035(12) 0.0041(13) 0.0025(12)
C16 0.0462(15) 0.0580(17) 0.0471(15) -0.0004(12) 0.0039(12) -0.0036(13)
C17 0.063(2) 0.0511(17) 0.0637(19) -0.0117(14) -0.0057(15) -0.0051(14)
C18 0.0556(18) 0.0466(16) 0.0610(18) -0.0009(13) -0.0015(14) 0.0025(13)
C19 0.0584(19) 0.069(2) 0.0551(17) 0.0047(16) -0.0024(14) -0.0089(16)
C20 0.060(2) 0.111(3) 0.077(2) 0.021(2) -0.0179(18) -0.007(2)
C21 0.057(5) 0.044(6) 0.067(7) 0.009(5) 0.010(4) 0.002(4)
C22 0.053(6) 0.115(10) 0.098(7) -0.032(6) 0.002(6) 0.005(6)
C23 0.077(8) 0.157(11) 0.108(8) -0.038(7) 0.030(6) 0.013(7)
C24 0.065(6) 0.116(10) 0.127(11) -0.009(8) 0.039(7) 0.017(6)
C25 0.058(5) 0.098(7) 0.149(11) -0.025(7) 0.006(6) 0.026(5)
C26 0.055(4) 0.067(6) 0.103(8) -0.013(5) -0.002(5) 0.021(4)
C21A 0.051(6) 0.052(8) 0.076(10) 0.004(7) 0.009(6) 0.014(5)
C22A 0.055(7) 0.113(11) 0.086(8) -0.030(7) 0.015(6) -0.002(7)
C23A 0.080(9) 0.159(14) 0.119(10) -0.045(9) 0.024(7) 0.011(9)
C24A 0.078(9) 0.137(13) 0.131(11) -0.019(9) 0.031(8) 0.029(9)
C25A 0.070(7) 0.133(13) 0.132(13) -0.019(11) -0.001(8) 0.046(8)
C26A 0.065(6) 0.098(11) 0.109(10) -0.021(8) -0.011(6) 0.027(6)
C27 0.072(2) 0.0367(14) 0.0599(17) 0.0002(12) 0.0119(15) 0.0105(13)
C28 0.069(2) 0.077(2) 0.072(2) 0.0059(18) 0.0189(18) 0.0005(18)
C29 0.090(3) 0.117(4) 0.094(3) 0.011(3) 0.038(3) -0.008(3)
C30 0.113(4) 0.093(3) 0.106(4) 0.012(3) 0.044(3) -0.003(3)
C31 0.146(5) 0.099(3) 0.076(3) 0.037(3) 0.022(3) 0.015(3)
C32 0.098(3) 0.084(3) 0.085(3) 0.026(2) -0.005(2) 0.001(2)

loop_
_atom_type_symbol
_atom_type_description
_atom_type_scat_dispersion_real
_atom_type_scat_dispersion_imag
_atom_type_scat_source
C C 0.0033 0.0016 'International Tables Vol C Tables 4.2.6.8 and 6.1.1.4'
H H 0.0000 0.0000 'International Tables Vol C Tables 4.2.6.8 and 6.1.1.4'
N N 0.0061 0.0033 'International Tables Vol C Tables 4.2.6.8 and 6.1.1.4'
O O 0.0106 0.0060 'International Tables Vol C Tables 4.2.6.8 and 6.1.1.4'
Sn Sn -0.6537 1.4246 'International Tables Vol C Tables 4.2.6.8 and 6.1.1.4'

loop_
_geom_angle_atom_site_label_1
_geom_angle_atom_site_label_2
_geom_angle_atom_site_label_3
_geom_angle
_geom_angle_site_symmetry_1
_geom_angle_site_symmetry_3
_geom_angle_publ_flag
O1 Sn1 O2 156.55(8) . . ?
O1 Sn1 N1 82.76(8) . . ?
O1 Sn1 C21A 99.6(7) . . ?
O1 Sn1 C27 96.93(12) . . ?
O2 Sn1 N1 73.79(8) . . ?
O2 Sn1 C21A 91.4(6) . . ?
O2 Sn1 C27 94.56(11) . . ?
N1 Sn1 C21A 118.1(9) . . ?
C21 Sn1 O1 92.0(6) . . ?
C21 Sn1 O2 99.3(6) . . ?
C21 Sn1 N1 119.4(7) . . ?
C21 Sn1 C27 121.6(7) . . ?
C27 Sn1 N1 118.94(10) . . ?
C27 Sn1 C21A 122.0(10) . . ?
C1 O1 Sn1 133.75(19) . . ?
C12 O2 Sn1 114.31(17) . . ?
C19 O4 C20 116.0(3) . . ?
N2 N1 Sn1 116.05(16) . . ?
C11 N1 Sn1 128.90(18) . . ?
C11 N1 N2 115.0(2) . . ?
C12 N2 N1 111.4(2) . . ?
O1 C1 C2 116.3(3) . . ?
O1 C1 C10 124.2(3) . . ?
C10 C1 C2 119.5(3) . . ?
C1 C2 H2 119.6 . . ?
C3 C2 C1 120.8(3) . . ?
C3 C2 H2 119.6 . . ?
C2 C3 H3 118.8 . . ?
C2 C3 C4 122.4(3) . . ?
C4 C3 H3 118.8 . . ?
C3 C4 C5 121.5(3) . . ?
C9 C4 C3 118.7(3) . . ?
C9 C4 C5 119.8(3) . . ?
C4 C5 H5 119.6 . . ?
C6 C5 C4 120.8(3) . . ?
C6 C5 H5 119.6 . . ?
C5 C6 H6 120.3 . . ?
C5 C6 C7 119.4(3) . . ?
C7 C6 H6 120.3 . . ?
C6 C7 H7 119.3 . . ?
C8 C7 C6 121.3(3) . . ?
C8 C7 H7 119.3 . . ?
C7 C8 H8 119.2 . . ?
C7 C8 C9 121.5(3) . . ?
C9 C8 H8 119.2 . . ?
C4 C9 C10 119.2(3) . . ?
C8 C9 C4 116.9(3) . . ?
C8 C9 C10 123.8(3) . . ?
C1 C10 C9 119.3(3) . . ?
C1 C10 C11 122.5(3) . . ?
C11 C10 C9 118.1(2) . . ?
N1 C11 C10 127.8(3) . . ?
N1 C11 H11 116.1 . . ?
C10 C11 H11 116.1 . . ?
O2 C12 C13 117.4(2) . . ?
N2 C12 O2 124.4(2) . . ?
N2 C12 C13 118.1(2) . . ?
C14 C13 C12 121.1(2) . . ?
C18 C13 C12 119.5(2) . . ?
C18 C13 C14 119.4(3) . . ?
C13 C14 H14 119.9 . . ?
C15 C14 C13 120.2(3) . . ?
C15 C14 H14 119.9 . . ?
C14 C15 H15 119.8 . . ?
C14 C15 C16 120.3(3) . . ?
C16 C15 H15 119.8 . . ?
C15 C16 C19 122.8(3) . . ?
C17 C16 C15 119.1(3) . . ?
C17 C16 C19 118.2(3) . . ?
C16 C17 H17 119.6 . . ?
C16 C17 C18 120.9(3) . . ?
C18 C17 H17 119.6 . . ?
C13 C18 H18 119.9 . . ?
C17 C18 C13 120.2(3) . . ?
C17 C18 H18 119.9 . . ?
O3 C19 O4 123.3(3) . . ?
O3 C19 C16 124.3(3) . . ?
O4 C19 C16 112.4(3) . . ?
O4 C20 H20A 109.5 . . ?
O4 C20 H20B 109.5 . . ?
O4 C20 H20C 109.5 . . ?
H20A C20 H20B 109.5 . . ?
H20A C20 H20C 109.5 . . ?
H20B C20 H20C 109.5 . . ?
C22 C21 Sn1 121.9(13) . . ?
C22 C21 C26 117.0(12) . . ?
C26 C21 Sn1 120.7(9) . . ?
C21 C22 H22 119.0 . . ?
C21 C22 C23 122.0(11) . . ?
C23 C22 H22 119.0 . . ?
C22 C23 H23 120.5 . . ?
C24 C23 C22 119.0(9) . . ?
C24 C23 H23 120.5 . . ?
C23 C24 H24 120.1 . . ?
C25 C24 C23 119.9(9) . . ?
C25 C24 H24 120.1 . . ?
C24 C25 H25 119.4 . . ?
C24 C25 C26 121.2(9) . . ?
C26 C25 H25 119.4 . . ?
C21 C26 H26 119.7 . . ?
C25 C26 C21 120.5(10) . . ?
C25 C26 H26 119.7 . . ?
C22A C21A Sn1 120.9(14) . . ?
C22A C21A C26A 117.6(13) . . ?
C26A C21A Sn1 120.9(12) . . ?
C21A C22A H22A 119.8 . . ?
C21A C22A C23A 120.5(12) . . ?
C23A C22A H22A 119.8 . . ?
C22A C23A H23A 119.7 . . ?
C24A C23A C22A 120.7(12) . . ?
C24A C23A H23A 119.7 . . ?
C23A C24A H24A 120.1 . . ?
C23A C24A C25A 119.8(12) . . ?
C25A C24A H24A 120.1 . . ?
C24A C25A H25A 120.0 . . ?
C24A C25A C26A 119.9(12) . . ?
C26A C25A H25A 120.0 . . ?
C21A C26A H26A 119.6 . . ?
C25A C26A C21A 120.9(12) . . ?
C25A C26A H26A 119.6 . . ?
C28 C27 Sn1 120.3(2) . . ?
C28 C27 C32 117.9(3) . . ?
C32 C27 Sn1 121.8(3) . . ?
C27 C28 H28 119.1 . . ?
C27 C28 C29 121.9(4) . . ?
C29 C28 H28 119.1 . . ?
C28 C29 H29 120.0 . . ?
C30 C29 C28 120.1(5) . . ?
C30 C29 H29 120.0 . . ?
C29 C30 H30 119.7 . . ?
C29 C30 C31 120.6(5) . . ?
C31 C30 H30 119.7 . . ?
C30 C31 H31 119.8 . . ?
C30 C31 C32 120.5(4) . . ?
C32 C31 H31 119.8 . . ?
C27 C32 C31 119.2(4) . . ?
C27 C32 H32 120.4 . . ?
C31 C32 H32 120.4 . . ?

loop_
_geom_bond_atom_site_label_1
_geom_bond_atom_site_label_2
_geom_bond_distance
_geom_bond_site_symmetry_2
_geom_bond_publ_flag
Sn1 O1 2.088(2) . ?
Sn1 O2 2.103(2) . ?
Sn1 N1 2.147(2) . ?
Sn1 C21 2.049(18) . ?
Sn1 C21A 2.21(2) . ?
Sn1 C27 2.119(3) . ?
O1 C1 1.309(4) . ?
O2 C12 1.308(3) . ?
O3 C19 1.198(4) . ?
O4 C19 1.334(4) . ?
O4 C20 1.444(4) . ?
N1 N2 1.392(3) . ?
N1 C11 1.295(3) . ?
N2 C12 1.296(3) . ?
C1 C2 1.419(4) . ?
C1 C10 1.398(4) . ?
C2 H2 0.9300 . ?
C2 C3 1.345(5) . ?
C3 H3 0.9300 . ?
C3 C4 1.412(5) . ?
C4 C5 1.413(5) . ?
C4 C9 1.409(4) . ?
C5 H5 0.9300 . ?
C5 C6 1.352(5) . ?
C6 H6 0.9300 . ?
C6 C7 1.379(5) . ?
C7 H7 0.9300 . ?
C7 C8 1.358(4) . ?
C8 H8 0.9300 . ?
C8 C9 1.403(4) . ?
C9 C10 1.457(4) . ?
C10 C11 1.419(4) . ?
C11 H11 0.9300 . ?
C12 C13 1.479(4) . ?
C13 C14 1.389(4) . ?
C13 C18 1.382(4) . ?
C14 H14 0.9300 . ?
C14 C15 1.375(4) . ?
C15 H15 0.9300 . ?
C15 C16 1.392(4) . ?
C16 C17 1.375(4) . ?
C16 C19 1.488(4) . ?
C17 H17 0.9300 . ?
C17 C18 1.376(4) . ?
C18 H18 0.9300 . ?
C20 H20A 0.9600 . ?
C20 H20B 0.9600 . ?
C20 H20C 0.9600 . ?
C21 C22 1.371(11) . ?
C21 C26 1.39(2) . ?
C22 H22 0.9300 . ?
C22 C23 1.387(11) . ?
C23 H23 0.9300 . ?
C23 C24 1.361(12) . ?
C24 H24 0.9300 . ?
C24 C25 1.356(11) . ?
C25 H25 0.9300 . ?
C25 C26 1.365(11) . ?
C26 H26 0.9300 . ?
C21A C22A 1.360(13) . ?
C21A C26A 1.37(3) . ?
C22A H22A 0.9300 . ?
C22A C23A 1.371(13) . ?
C23A H23A 0.9300 . ?
C23A C24A 1.341(13) . ?
C24A H24A 0.9300 . ?
C24A C25A 1.343(13) . ?
C25A H25A 0.9300 . ?
C25A C26A 1.370(14) . ?
C26A H26A 0.9300 . ?
C27 C28 1.375(5) . ?
C27 C32 1.380(5) . ?
C28 H28 0.9300 . ?
C28 C29 1.377(5) . ?
C29 H29 0.9300 . ?
C29 C30 1.333(7) . ?
C30 H30 0.9300 . ?
C30 C31 1.352(7) . ?
C31 H31 0.9300 . ?
C31 C32 1.412(6) . ?
C32 H32 0.9300 . ?

loop_
_geom_torsion_atom_site_label_1
_geom_torsion_atom_site_label_2
_geom_torsion_atom_site_label_3
_geom_torsion_atom_site_label_4
_geom_torsion
_geom_torsion_site_symmetry_1
_geom_torsion_site_symmetry_2
_geom_torsion_site_symmetry_3
_geom_torsion_site_symmetry_4
_geom_torsion_publ_flag
Sn1 O1 C1 C2 176.1(2) . . . . ?
Sn1 O1 C1 C10 -2.5(5) . . . . ?
Sn1 O2 C12 N2 2.2(3) . . . . ?
Sn1 O2 C12 C13 -178.00(17) . . . . ?
Sn1 N1 N2 C12 -1.7(3) . . . . ?
Sn1 N1 C11 C10 -1.2(4) . . . . ?
Sn1 C21 C22 C23 179.8(16) . . . . ?
Sn1 C21 C26 C25 -178.6(14) . . . . ?
Sn1 C21A C22A C23A -176(2) . . . . ?
Sn1 C21A C26A C25A -180(2) . . . . ?
Sn1 C27 C28 C29 176.1(3) . . . . ?
Sn1 C27 C32 C31 -176.2(3) . . . . ?
O1 C1 C2 C3 -177.4(3) . . . . ?
O1 C1 C10 C9 179.3(3) . . . . ?
O1 C1 C10 C11 3.3(5) . . . . ?
O2 C12 C13 C14 177.6(2) . . . . ?
O2 C12 C13 C18 -3.0(4) . . . . ?
N1 N2 C12 O2 -0.3(4) . . . . ?
N1 N2 C12 C13 179.9(2) . . . . ?
N2 N1 C11 C10 178.4(3) . . . . ?
N2 C12 C13 C14 -2.6(4) . . . . ?
N2 C12 C13 C18 176.8(3) . . . . ?
C1 C2 C3 C4 -1.1(6) . . . . ?
C1 C10 C11 N1 -1.5(5) . . . . ?
C2 C1 C10 C9 0.8(4) . . . . ?
C2 C1 C10 C11 -175.2(3) . . . . ?
C2 C3 C4 C5 177.8(4) . . . . ?
C2 C3 C4 C9 -1.1(5) . . . . ?
C3 C4 C5 C6 179.6(4) . . . . ?
C3 C4 C9 C8 -177.5(3) . . . . ?
C3 C4 C9 C10 3.1(4) . . . . ?
C4 C5 C6 C7 -1.6(6) . . . . ?
C4 C9 C10 C1 -2.9(4) . . . . ?
C4 C9 C10 C11 173.2(3) . . . . ?
C5 C4 C9 C8 3.6(4) . . . . ?
C5 C4 C9 C10 -175.9(3) . . . . ?
C5 C6 C7 C8 2.6(6) . . . . ?
C6 C7 C8 C9 -0.3(6) . . . . ?
C7 C8 C9 C4 -2.7(5) . . . . ?
C7 C8 C9 C10 176.7(3) . . . . ?
C8 C9 C10 C1 177.7(3) . . . . ?
C8 C9 C10 C11 -6.2(4) . . . . ?
C9 C4 C5 C6 -1.5(5) . . . . ?
C9 C10 C11 N1 -177.5(3) . . . . ?
C10 C1 C2 C3 1.3(5) . . . . ?
C11 N1 N2 C12 178.6(2) . . . . ?
C12 C13 C14 C15 179.7(2) . . . . ?
C12 C13 C18 C17 -179.0(3) . . . . ?
C13 C14 C15 C16 -0.6(4) . . . . ?
C14 C13 C18 C17 0.3(5) . . . . ?
C14 C15 C16 C17 0.2(4) . . . . ?
C14 C15 C16 C19 179.1(3) . . . . ?
C15 C16 C17 C18 0.4(5) . . . . ?
C15 C16 C19 O3 175.3(3) . . . . ?
C15 C16 C19 O4 -6.0(4) . . . . ?
C16 C17 C18 C13 -0.7(5) . . . . ?
C17 C16 C19 O3 -5.9(5) . . . . ?
C17 C16 C19 O4 172.8(3) . . . . ?
C18 C13 C14 C15 0.3(4) . . . . ?
C19 C16 C17 C18 -178.5(3) . . . . ?
C20 O4 C19 O3 5.6(5) . . . . ?
C20 O4 C19 C16 -173.2(3) . . . . ?
C21 C22 C23 C24 -3(3) . . . . ?
C22 C21 C26 C25 -6(3) . . . . ?
C22 C23 C24 C25 -2(3) . . . . ?
C23 C24 C25 C26 3(2) . . . . ?
C24 C25 C26 C21 1(3) . . . . ?
C26 C21 C22 C23 7(3) . . . . ?
C21A C22A C23A C24A -3(4) . . . . ?
C22A C21A C26A C25A 9(4) . . . . ?
C22A C23A C24A C25A 6(3) . . . . ?
C23A C24A C25A C26A -2(4) . . . . ?
C24A C25A C26A C21A -6(4) . . . . ?
C26A C21A C22A C23A -5(4) . . . . ?
C27 C28 C29 C30 0.5(7) . . . . ?
C28 C27 C32 C31 1.2(6) . . . . ?
C28 C29 C30 C31 0.6(8) . . . . ?
C29 C30 C31 C32 -0.7(8) . . . . ?
C30 C31 C32 C27 -0.2(8) . . . . ?
C32 C27 C28 C29 -1.3(6) . . . . ?
